data_4003227
loop_
_publ_author_name
'Gygi, David'
'Bloch, Eric D.'
'Mason, Jarad A.'
'Hudson, Matthew R.'
'Gonzalez, Miguel I.'
'Siegelman, Rebecca L.'
'Darwish, Tamim A.'
'Queen, Wendy L.'
'Brown, Craig M.'
'Long, Jeffrey R.'

_publ_section_title
;
 Hydrogen Storage in the Expanded Pore Metal--Organic Frameworks
 M2(dobpdc) (M = Mg, Mn, Fe, Co, Ni, Zn)
;
_journal_issue 4
_journal_name_full 'Chemistry of Materials'
_journal_page_first 1128
_journal_paper_doi 10.1021/acs.chemmater.5b04538
_journal_volume 28
_journal_year 2016
_chemical_formula_sum 'C7 H D5.2 Fe O3'
_chemical_formula_weight 199.40
_space_group_IT_number 154
_space_group_name_Hall 'P 32 2"'
_space_group_name_H-M_alt 'P 32 2 1'
_symmetry_cell_setting trigonal
_symmetry_space_group_name_H-M 'P 32 2 1'
_audit_creation_date 2014-05-02T13:26
_audit_creation_method 'from EXP file using GSAS2CIF'
_audit_update_record ' 2014-05-02T13:26  Initial CIF as created by GSAS2CIF'
_cell_angle_alpha 90.0
_cell_angle_beta 90.0
_cell_angle_gamma 120.0
_cell_formula_units_Z 6
_cell_length_a 21.823(4)
_cell_length_b 21.823
_cell_length_c 6.8695(22)
_cell_volume 2833.2(10)
_computing_structure_refinement GSAS
_diffrn_radiation_probe neutron
_diffrn_radiation_wavelength 2.078
_exptl_absorpt_correction_T_max 1.00000
_exptl_absorpt_correction_T_min 1.00000
_exptl_absorpt_process_details
;   GSAS Absorption/surface roughness correction: function number 0
 No correction is applied.
;
_pd_block_id 2014-05-02T13:26|FE_274D_1P5D2_R1||BT1
_pd_calc_method 'Rietveld Refinement'
_pd_instr_location ' ?'
_pd_meas_2theta_range_inc 0.05
_pd_meas_2theta_range_max 166.25
_pd_meas_2theta_range_min 1.5
_pd_meas_number_of_points 3296
_pd_phase_name Fe274D_1P5D2
_pd_proc_2theta_range_inc 0.05
_pd_proc_2theta_range_max 166.2706
_pd_proc_2theta_range_min 1.5206
_pd_proc_info_datetime 2014-05-02T13:26:00
_pd_proc_info_excluded_regions ' ?'
_pd_proc_ls_background_function
;   GSAS Background function number 1 with 16 terms.
 Shifted Chebyshev function of 1st kind
      1:    924.144     2:   -473.283     3:    692.840     4:   -326.527    
      5:    496.974     6:   -287.017     7:    352.595     8:   -210.722    
      9:    222.569    10:   -155.596    11:    116.926    12:   -89.4949    
     13:    52.2262    14:   -48.8848    15:    27.7105    16:   -14.0399    
;
_pd_proc_ls_peak_cutoff 0.00010
_pd_proc_ls_profile_function
;
 CW Profile function number 3 with  19 terms
 Pseudovoigt profile coefficients as parameterized in
 P. Thompson, D.E. Cox & J.B. Hastings (1987). J. Appl. Cryst.,20,79-83.
 Asymmetry correction of L.W. Finger, D.E. Cox & A. P. Jephcoat (1994).
 J. Appl. Cryst.,27,892-900.
 #1(GU)   =    0.100 #2(GV)   = -361.078 #3(GW)   =  176.444
 #4(GP)   =   23.364 #5(LX)   =    0.000 #6(LY)   =  166.545
 #7(S/L)  =   0.0405 #8(H/L)  =   0.0394
 #9(trns) =     0.00 #10(shft)=   0.0000
 #11(stec)=     0.00 #12(ptec)=     0.00 #13(sfec)=     0.00
 #14(L11) =    0.000 #15(L22) =    0.000 #16(L33) =    0.000
 #17(L12) =    0.000 #18(L13) =    0.000 #19(L23) =    0.000
 Peak tails are ignored  where the intensity is below 0.0001 times the peak
   Aniso. broadening axis   0.0   0.0   1.0
;
_pd_proc_ls_prof_R_factor 0.0375
_pd_proc_ls_prof_wR_expected 0.0349
_pd_proc_ls_prof_wR_factor 0.0461
_pd_proc_number_of_points 3296
_pd_spec_mounting ' ?'
_refine_ls_goodness_of_fit_all 1.33
_refine_ls_matrix_type full
_refine_ls_number_parameters 29
_refine_ls_number_restraints 0
_refine_ls_R_Fsqd_factor 0.05471
_refine_ls_shift/su_max 12.85
_refine_ls_shift/su_mean 2.28
_reflns_d_resolution_high 1.053
_reflns_d_resolution_low 18.899
_reflns_limit_h_max 18
_reflns_limit_h_min 0
_reflns_limit_k_max 10
_reflns_limit_k_min 0
_reflns_limit_l_max 6
_reflns_limit_l_min -6
_reflns_number_total 954
_cod_data_source_file cm5b04538_si_005.cif
_cod_data_source_block FE_274D_1P5D2_R1_publ
_cod_depositor_comments
;
The following automatic conversions were performed:

data item '_geom_angle_publ_flag' value 'N' was changed to 'n' in
accordance with the
/home/saulius/struct/COD-crude-data/automatic-downloads/DataCite-retrospective/ACS/depositions/lib/dictionaries/cif_core.dic
dictionary named 'cif_core.dic' version 2.4.2 last updated on
2011-04-26 (28 times).

data item '_geom_bond_publ_flag' value 'N' was changed to 'n' in
accordance with the
/home/saulius/struct/COD-crude-data/automatic-downloads/DataCite-retrospective/ACS/depositions/lib/dictionaries/cif_core.dic
dictionary named 'cif_core.dic' version 2.4.2 last updated on
2011-04-26 (55 times).

Automatic conversion script
Id: cif_fix_values 6909 2019-04-08 15:41:33Z antanas 
;
_cod_original_cell_volume 2833.1(11)
_cod_original_formula_sum 'C7 H D5.20 Fe O3'
_cod_database_code 4003227
_gsas_exptl_extinct_corr_t_min 1.00000
_gsas_exptl_extinct_corr_t_max 1.00000

loop_
_symmetry_equiv_pos_site_id
_symmetry_equiv_pos_as_xyz
1 +x,+y,+z
2 -y,x-y,+z+2/3
3 y-x,-x,+z+1/3
4 +y,+x,-z
5 -x,y-x,-z+2/3
6 x-y,-y,-z+1/3

loop_
_atom_site_type_symbol
_atom_site_label
_atom_site_fract_x
_atom_site_fract_y
_atom_site_fract_z
_atom_site_occupancy
_atom_site_thermal_displace_type
_atom_site_U_iso_or_equiv
_atom_site_symmetry_multiplicity
Fe Fe1 0.6138(12) 0.2817(10) 1.1429(26) 1.0 Uiso 0.007(5) 6
O O1 0.6526(20) 0.2380(15) 0.947(4) 1.0 Uiso 0.002(6) 6
O O2 0.6466(19) 0.3647(16) 0.925(5) 1.0 Uiso 0.002(6) 6
O O3 0.5812(17) 0.2069(14) 1.373(4) 1.0 Uiso 0.002(6) 6
C C1 0.6138 0.1744 0.8787 1.0 Uiso 0.0099(14) 6
C C2 0.5709 0.406 1.0143 1.0 Uiso 0.0099(14) 6
C C3 0.5356 0.4398 0.9362 1.0 Uiso 0.0099(14) 6
C C4 0.4906 0.4551 1.0438 1.0 Uiso 0.0099(14) 6
C C5 0.5638 0.0465 0.9089 1.0 Uiso 0.0099(14) 6
C C6 0.5962 0.1132 0.9911 1.0 Uiso 0.0099(14) 6
C C7 0.6179 0.395 0.8814 1.0 Uiso 0.0099(14) 6
D D3 0.5428 0.453 0.8027 1.0 Uiso 0.065(7) 6
D D5 0.5538 0.0067 0.9881 1.0 Uiso 0.065(7) 6
H H6 0.607 0.1182 1.1262 1.0 Uiso 0.065(7) 6
D D1 0.2136(16) 0.5042(14) 0.041(5) 2.0 Uiso 0.188(15) 6
D D2 0.2443(14) 0.4805(17) 0.459(5) 1.20(4) Uiso 0.032(14) 6

loop_
_atom_type_symbol
_atom_type_number_in_cell
_atom_type_scat_length_neutron
_atom_type_scat_source
Fe 6.0 0.9450 International_Tables_Vol_C
O 18.0 0.5803 International_Tables_Vol_C
C 42.0 0.6646 International_Tables_Vol_C
D 31.186 0.6671 International_Tables_Vol_C
H 6.0 -0.3739 International_Tables_Vol_C

loop_
_geom_angle_atom_site_label_1
_geom_angle_atom_site_label_2
_geom_angle_atom_site_label_3
_geom_angle
_geom_angle_site_symmetry_1
_geom_angle_site_symmetry_3
_geom_angle_publ_flag
O1 Fe1 O1 163.9(15) 1_555 3_665 n
O1 Fe1 O3 100.8(16) 1_555 1_555 n
O1 Fe1 O3 95.3(16) 3_665 1_555 n
Fe1 O1 Fe1 94.6(17) 1_555 2_654 n
Fe1 O1 C1 122.0(24) 1_555 1_555 n
Fe1 O1 C1 131.2(20) 2_654 1_555 n
Fe1 O3 C7 123.5(18) 1_555 2_655 n
O1 C1 C2 119.6(13) 1_555 2_654 n
O1 C1 C6 122.3(13) 1_555 1_555 n
C2 C1 C6 117.854(12) 2_654 1_555 n
C1 C2 C3 118.783(5) 3_665 1_555 n
C1 C2 C7 124.217(12) 3_665 1_555 n
C3 C2 C7 116.989(17) 1_555 1_555 n
C2 C3 C4 123.805(16) 1_555 1_555 n
C2 C3 D3 118.311(5) 1_555 1_555 n
C4 C3 D3 117.884(11) 1_555 1_555 n
C3 C4 C4 121.872(17) 1_555 4_557 n
C3 C4 C5 116.082(12) 1_555 3_665 n
C4 C4 C5 122.025(5) 4_557 3_665 n
C4 C5 C6 121.787(5) 2_654 1_555 n
C4 C5 D5 118.859(12) 2_654 1_555 n
C6 C5 D5 119.354(17) 1_555 1_555 n
C1 C6 C5 121.618(17) 1_555 1_555 n
C1 C6 H6 119.233(11) 1_555 1_555 n
C5 C6 H6 119.149(6) 1_555 1_555 n
O2 C7 O3 118.2(15) 1_555 3_664 n
O2 C7 C2 123.5(15) 1_555 1_555 n
O3 C7 C2 118.2(12) 3_664 1_555 n

loop_
_geom_bond_atom_site_label_1
_geom_bond_atom_site_label_2
_geom_bond_distance
_geom_bond_site_symmetry_2
_geom_bond_publ_flag
Fe1 Fe1 3.024(20) 2_654 n
Fe1 Fe1 3.024(20) 3_665 n
Fe1 O1 2.06(4) 1_555 n
Fe1 O1 2.053(34) 3_665 n
Fe1 O2 2.177(34) 1_555 n
Fe1 O2 2.167(34) 3_665 n
Fe1 O3 2.125(29) 1_555 n
Fe1 D1 2.441(33) 4_556 n
O1 Fe1 2.06(4) 1_555 n
O1 Fe1 2.053(34) 2_654 n
O1 C1 1.299(29) 1_555 n
O2 Fe1 2.177(34) 1_555 n
O2 Fe1 2.167(34) 2_654 n
O2 O3 2.10(5) 3_664 n
O2 C7 1.15(4) 1_555 n
O3 Fe1 2.125(29) 1_555 n
O3 O2 2.10(5) 2_655 n
O3 C7 1.286(31) 2_655 n
C1 O1 1.299(29) 1_555 n
C1 C2 1.4089(4) 2_654 n
C1 C6 1.41931(23) 1_555 n
C1 H6 2.0579(5) 1_555 n
C2 C1 1.4089(4) 3_665 n
C2 C3 1.41192(24) 1_555 n
C2 C7 1.47963(25) 1_555 n
C2 D3 2.0420(4) 1_555 n
C3 C2 1.41192(24) 1_555 n
C3 C4 1.39645(23) 1_555 n
C3 D3 0.95049(28) 1_555 n
C4 C3 1.39645(23) 1_555 n
C4 C4 1.47059(24) 4_557 n
C4 C5 1.4096(4) 3_665 n
C4 D3 2.0236(4) 1_555 n
C4 D5 2.0475(6) 3_665 n
C5 C4 1.4096(4) 2_654 n
C5 C6 1.38141(23) 1_555 n
C5 D5 0.95313(16) 1_555 n
C5 H6 2.0224(4) 1_555 n
C6 C1 1.41931(23) 1_555 n
C6 C5 1.38141(23) 1_555 n
C6 D5 2.0267(4) 1_555 n
C6 H6 0.95028(29) 1_555 n
C7 O2 1.15(4) 1_555 n
C7 O3 1.286(31) 3_664 n
C7 C2 1.47963(25) 1_555 n
D3 C2 2.0420(4) 1_555 n
D3 C3 0.95049(28) 1_555 n
D3 C4 2.0236(4) 1_555 n
D5 C4 2.0475(6) 2_654 n
D5 C5 0.95313(16) 1_555 n
D5 C6 2.0267(4) 1_555 n
H6 C1 2.0579(5) 1_555 n
H6 C5 2.0224(4) 1_555 n
H6 C6 0.95028(29) 1_555 n
D1 Fe1 2.441(33) 4_556 n
